data_7042432
loop_
_publ_author_name
'Bansal, Deepak'
'Gupta, Rajeev'

_publ_section_title
;
 Hydroxide-bridged dicopper complexes: the influence of secondary
 coordination sphere on structure and catecholase activity.
;
_journal_issue 14
_journal_name_full 'Dalton transactions (Cambridge, England : 2003)'
_journal_page_first 4617
_journal_page_last 4627
_journal_paper_doi 10.1039/c6dt04858g
_journal_volume 46
_journal_year 2017
_chemical_formula_moiety 'C28 H21 Cu2 N10 Na O6 S5, C2 H6 O S'
_chemical_formula_sum 'C30 H27 Cu2 N10 Na O7 S6'
_chemical_formula_weight 982.04
_space_group_crystal_system triclinic
_space_group_IT_number 2
_space_group_name_Hall '-P 1'
_space_group_name_H-M_alt 'P -1'
_symmetry_space_group_name_Hall '-P 1'
_symmetry_space_group_name_H-M 'P -1'
_atom_sites_solution_hydrogens mixed
_audit_creation_method SHELXL-2014/7
_audit_update_record
;
2017-03-06 deposited with the CCDC.
2017-03-10 downloaded from the CCDC.
;
_cell_angle_alpha 71.836(7)
_cell_angle_beta 85.232(5)
_cell_angle_gamma 81.455(6)
_cell_formula_units_Z 2
_cell_length_a 11.7066(7)
_cell_length_b 12.6984(10)
_cell_length_c 13.6077(10)
_cell_measurement_reflns_used 6674
_cell_measurement_temperature 293(2)
_cell_measurement_theta_max 24.99
_cell_measurement_theta_min 3.09
_cell_volume 1899.3(2)
_computing_cell_refinement 'CrysAlisPro, Oxford Diffraction Ltd.,'
_computing_data_collection 'CrysAlisPro, Oxford Diffraction Ltd.,'
_computing_data_reduction 'CrysAlisPro, Oxford Diffraction Ltd.,'
_computing_molecular_graphics 'WinGx v2014.1'
_computing_publication_material 'WinGx v2014.1'
_computing_structure_refinement 'SHELXL-2014/7 (Sheldrick, 2014)'
_computing_structure_solution 'SHELXL-2014/7 (Sheldrick, 2014)'
_diffrn_ambient_temperature 293(2)
_diffrn_measured_fraction_theta_full 0.998
_diffrn_measured_fraction_theta_max 0.998
_diffrn_measurement_device_type 'Xcalibur, Ruby, Gemini'
_diffrn_measurement_method '\w scans'
_diffrn_radiation_type MoK\a
_diffrn_radiation_wavelength 0.71073
_diffrn_reflns_av_R_equivalents 0.0310
_diffrn_reflns_av_unetI/netI 0.0307
_diffrn_reflns_Laue_measured_fraction_full 0.998
_diffrn_reflns_Laue_measured_fraction_max 0.998
_diffrn_reflns_limit_h_max 13
_diffrn_reflns_limit_h_min -13
_diffrn_reflns_limit_k_max 15
_diffrn_reflns_limit_k_min -15
_diffrn_reflns_limit_l_max 16
_diffrn_reflns_limit_l_min -16
_diffrn_reflns_number 24748
_diffrn_reflns_point_group_measured_fraction_full 0.998
_diffrn_reflns_point_group_measured_fraction_max 0.998
_diffrn_reflns_theta_full 24.999
_diffrn_reflns_theta_max 24.999
_diffrn_reflns_theta_min 3.092
_diffrn_source 'fine-focus sealed tube'
_exptl_absorpt_coefficient_mu 1.522
_exptl_absorpt_correction_T_max 0.772
_exptl_absorpt_correction_T_min 0.745
_exptl_absorpt_correction_type multi-scan
_exptl_absorpt_process_details CONSTR
_exptl_crystal_colour GREEN
_exptl_crystal_density_diffrn 1.717
_exptl_crystal_description CUBE
_exptl_crystal_F_000 996
_exptl_crystal_size_max 0.200
_exptl_crystal_size_mid 0.190
_exptl_crystal_size_min 0.170
_refine_diff_density_max 1.005
_refine_diff_density_min -0.675
_refine_diff_density_rms 0.070
_refine_ls_extinction_method none
_refine_ls_goodness_of_fit_ref 1.034
_refine_ls_hydrogen_treatment mixed
_refine_ls_matrix_type full
_refine_ls_number_parameters 527
_refine_ls_number_reflns 6674
_refine_ls_number_restraints 58
_refine_ls_restrained_S_all 1.057
_refine_ls_R_factor_all 0.0480
_refine_ls_R_factor_gt 0.0409
_refine_ls_shift/su_max 0.001
_refine_ls_shift/su_mean 0.000
_refine_ls_structure_factor_coef Fsqd
_refine_ls_weighting_details 'w=1/[\s^2^(Fo^2^)+(0.0490P)^2^+2.4810P] where P=(Fo^2^+2Fc^2^)/3'
_refine_ls_weighting_scheme calc
_refine_ls_wR_factor_gt 0.1020
_refine_ls_wR_factor_ref 0.1071
_reflns_Friedel_coverage 0.000
_reflns_number_gt 5796
_reflns_number_total 6674
_reflns_threshold_expression 'I > 2\s(I)'
_cod_data_source_file c6dt04858g2.cif
_cod_data_source_block 1
_cod_depositor_comments
;
The following automatic conversions were performed:

'_exptl_absorpt_correction_type' value 'MULTI-SCAN' changed to
'multi-scan' according to
/home/data/users/saulius/crontab/automatic-downloads/rss-feeds/RSC/lib/dictionaries/cif_core.dic
dictionary named 'cif_core.dic' version 2.4.2 from 2011-04-26.

Automatic conversion script
Id: cif_fix_values 4973 2017-02-22 13:04:09Z antanas 

 Adding full bibliography for 7042430--7042434.cif.
;
_cod_database_code 7042432
_shelx_shelxl_version_number 2014/7
_shelx_space_group_comment
;
The symmetry employed for this shelxl refinement is uniquely defined
by the following loop, which should always be used as a source of
symmetry information in preference to the above space-group names.
They are only intended as comments.
;
_shelx_estimated_absorpt_t_min 0.751
_shelx_estimated_absorpt_t_max 0.782

loop_
_space_group_symop_operation_xyz
'x, y, z'
'-x, -y, -z'

loop_
_atom_site_label
_atom_site_type_symbol
_atom_site_fract_x
_atom_site_fract_y
_atom_site_fract_z
_atom_site_U_iso_or_equiv
_atom_site_adp_type
_atom_site_occupancy
_atom_site_site_symmetry_order
_atom_site_calc_flag
_atom_site_refinement_flags_posn
_atom_site_refinement_flags_adp
_atom_site_refinement_flags_occupancy
_atom_site_disorder_assembly
_atom_site_disorder_group
C8 C 0.4616(4) 0.0264(4) 0.8180(4) 0.0708(14) Uani 1 1 d . . . . .
H8 H 0.5104 -0.0405 0.8406 0.085 Uiso 1 1 calc R U . . .
C9 C 0.4798(4) 0.1237(4) 0.8287(4) 0.0650(13) Uani 1 1 d . . . . .
H9 H 0.5449 0.1303 0.8601 0.078 Uiso 1 1 calc R U . . .
C22 C 0.0029(3) 0.3043(3) 0.8995(3) 0.0430(9) Uani 1 1 d . . . . .
H22 H -0.0262 0.2828 0.8482 0.052 Uiso 1 1 calc R U . . .
C30 C -0.2482(5) -0.0680(5) 0.9566(5) 0.0942(18) Uani 1 1 d . U . . .
H30A H -0.2032 -0.1334 0.9990 0.141 Uiso 1 1 calc R U . . .
H30B H -0.3208 -0.0546 0.9919 0.141 Uiso 1 1 calc R U . . .
H30C H -0.2619 -0.0792 0.8922 0.141 Uiso 1 1 calc R U . . .
C31 C -0.0642(6) 0.0096(5) 0.8506(6) 0.111(2) Uani 1 1 d . U . . .
H31A H -0.0161 -0.0559 0.8892 0.167 Uiso 1 1 calc R U . . .
H31B H -0.0985 -0.0064 0.7961 0.167 Uiso 1 1 calc R U . . .
H31C H -0.0181 0.0693 0.8214 0.167 Uiso 1 1 calc R U . . .
N10 N 0.0956(2) 0.3646(2) 0.8803(2) 0.0343(6) Uani 1 1 d . . . . .
Na Na 0.74989(12) 0.73363(12) 0.72840(11) 0.0426(3) Uani 1 1 d . . . . .
O8 O 0.7492(4) 0.9203(3) 0.6955(3) 0.0937(12) Uani 1 1 d D U . . .
O9 O -0.2394(5) 0.1466(5) 0.8689(7) 0.195(3) Uani 1 1 d . U . . .
S5A S 0.7702(2) 1.01299(19) 0.6019(2) 0.0975(8) Uani 0.67 1 d D U P A 1
C28A C 0.6785(11) 1.1295(8) 0.6112(10) 0.112(4) Uani 0.67 1 d D U P A 1
H28A H 0.6900 1.1917 0.5511 0.168 Uiso 0.67 1 calc R U P A 1
H28B H 0.5998 1.1148 0.6156 0.168 Uiso 0.67 1 calc R U P A 1
H28C H 0.6947 1.1468 0.6720 0.168 Uiso 0.67 1 calc R U P A 1
C29A C 0.6998(10) 0.9834(7) 0.5130(6) 0.185(4) Uani 1 1 d D U . . .
H29B H 0.7075 1.0393 0.4473 0.278 Uiso 0.67 1 calc R U P A 1
H29C H 0.7322 0.9115 0.5072 0.278 Uiso 0.67 1 calc R U P A 1
H29A H 0.6195 0.9826 0.5338 0.278 Uiso 0.67 1 calc R U P A 1
H29D H 0.6527 1.0328 0.4586 0.278 Uiso 0.33 1 calc R U P A 2
H29F H 0.7795 0.9939 0.4962 0.278 Uiso 0.33 1 calc R U P A 2
H29E H 0.6904 0.9074 0.5206 0.278 Uiso 0.33 1 calc R U P A 2
S5B S 0.6601(6) 1.0111(5) 0.6222(5) 0.119(2) Uani 0.33 1 d D U P A 2
C28B C 0.715(4) 1.130(2) 0.555(2) 0.184(13) Uani 0.33 1 d D U P A 2
H28D H 0.6563 1.1809 0.5129 0.276 Uiso 0.33 1 calc R U P A 2
H28E H 0.7391 1.1636 0.6031 0.276 Uiso 0.33 1 calc R U P A 2
H28F H 0.7796 1.1131 0.5125 0.276 Uiso 0.33 1 calc R U P A 2
S6 S -0.17205(16) 0.04889(18) 0.9322(2) 0.1195(7) Uani 1 1 d . U . . .
H6 H 0.348(3) 0.393(3) 0.770(3) 0.037(13) Uiso 1 1 d . . . . .
C1 C -0.0474(3) 0.4857(3) 0.6292(3) 0.0350(8) Uani 1 1 d . . . . .
C2 C -0.1469(3) 0.4727(3) 0.5886(3) 0.0456(9) Uani 1 1 d . . . . .
H2 H -0.2081 0.5302 0.5729 0.055 Uiso 1 1 calc R U . . .
C3 C -0.1527(4) 0.3718(4) 0.5719(3) 0.0534(10) Uani 1 1 d . . . . .
H3 H -0.2186 0.3611 0.5443 0.064 Uiso 1 1 calc R U . . .
C4 C -0.0617(3) 0.2866(3) 0.5955(3) 0.0480(10) Uani 1 1 d . . . . .
H4 H -0.0652 0.2186 0.5841 0.058 Uiso 1 1 calc R U . . .
C5 C 0.0343(3) 0.3052(3) 0.6366(3) 0.0370(8) Uani 1 1 d . . . . .
C6 C 0.1381(3) 0.2201(3) 0.6703(3) 0.0384(8) Uani 1 1 d . . . . .
C7 C 0.3137(3) 0.1838(3) 0.7511(3) 0.0395(8) Uani 1 1 d . . . . .
C10 C -0.0252(3) 0.5907(3) 0.6460(2) 0.0329(7) Uani 1 1 d . . . . .
C11 C 0.1092(3) 0.6760(3) 0.7012(2) 0.0304(7) Uani 1 1 d . . . . .
C12 C 0.2105(3) 0.7789(3) 0.7565(3) 0.0422(9) Uani 1 1 d . . . . .
H12 H 0.2695 0.7916 0.7915 0.051 Uiso 1 1 calc R U . . .
C13 C 0.1321(4) 0.8621(3) 0.7057(3) 0.0499(10) Uani 1 1 d . . . . .
H13 H 0.1312 0.9371 0.7001 0.060 Uiso 1 1 calc R U . . .
C14 C 0.4415(3) 0.6445(3) 0.9447(3) 0.0334(7) Uani 1 1 d . . . . .
C15 C 0.4704(3) 0.6806(3) 1.0237(3) 0.0429(9) Uani 1 1 d . . . . .
H15 H 0.5286 0.7258 1.0138 0.052 Uiso 1 1 calc R U . . .
C16 C 0.4111(3) 0.6484(3) 1.1180(3) 0.0457(9) Uani 1 1 d . . . . .
H16 H 0.4278 0.6733 1.1720 0.055 Uiso 1 1 calc R U . . .
C17 C 0.3272(3) 0.5792(3) 1.1321(3) 0.0423(9) Uani 1 1 d . . . . .
H17 H 0.2877 0.5555 1.1956 0.051 Uiso 1 1 calc R U . . .
C18 C 0.3032(3) 0.5459(3) 1.0499(3) 0.0344(8) Uani 1 1 d . . . . .
C19 C 0.2181(3) 0.4669(3) 1.0561(3) 0.0357(8) Uani 1 1 d . . . . .
C20 C 0.1201(3) 0.3856(3) 0.9639(3) 0.0314(7) Uani 1 1 d . . . . .
C21 C -0.0424(3) 0.2788(3) 0.9959(3) 0.0450(9) Uani 1 1 d . . . . .
H21 H -0.1049 0.2388 1.0190 0.054 Uiso 1 1 calc R U . . .
C23 C 0.5021(3) 0.6704(3) 0.8393(3) 0.0358(8) Uani 1 1 d . . . . .
C24 C 0.5080(3) 0.6405(3) 0.6774(3) 0.0354(8) Uani 1 1 d . . . . .
C25 C 0.5426(4) 0.6511(4) 0.4964(3) 0.0626(12) Uani 1 1 d . . . . .
H25 H 0.5449 0.6498 0.4283 0.075 Uiso 1 1 calc R U . . .
C26 C 0.6148(3) 0.6963(4) 0.5346(3) 0.0503(10) Uani 1 1 d . . . . .
H26 H 0.6744 0.7313 0.4941 0.060 Uiso 1 1 calc R U . . .
Cu1 Cu 0.17080(3) 0.41979(3) 0.72216(3) 0.03029(12) Uani 1 1 d . . . . .
Cu2 Cu 0.31804(3) 0.53085(3) 0.84524(3) 0.03036(12) Uani 1 1 d . . . . .
N1 N 0.0790(2) 0.5828(2) 0.6851(2) 0.0312(6) Uani 1 1 d . . . . .
N2 N 0.0394(2) 0.4028(2) 0.6528(2) 0.0329(6) Uani 1 1 d . . . . .
N3 N 0.2189(2) 0.2580(2) 0.7101(2) 0.0355(6) Uani 1 1 d . . . . .
N4 N 0.3971(3) 0.2134(3) 0.7909(3) 0.0502(8) Uani 1 1 d . . . . .
N5 N 0.1985(2) 0.6737(2) 0.7539(2) 0.0331(6) Uani 1 1 d . . . . .
N8 N 0.4618(2) 0.6214(2) 0.7771(2) 0.0333(6) Uani 1 1 d . . . . .
N7 N 0.3579(2) 0.5803(2) 0.9578(2) 0.0323(6) Uani 1 1 d . . . . .
N6 N 0.2054(2) 0.4485(2) 0.9658(2) 0.0314(6) Uani 1 1 d . . . . .
N9 N 0.5984(3) 0.6896(3) 0.6364(3) 0.0507(8) Uani 1 1 d . . . . .
O1 O -0.0992(2) 0.6747(2) 0.62217(19) 0.0406(6) Uani 1 1 d . . . . .
O2 O 0.1406(3) 0.1262(2) 0.6608(2) 0.0574(8) Uani 1 1 d . . . . .
O3 O 0.5799(2) 0.7299(2) 0.8241(2) 0.0547(7) Uani 1 1 d . . . . .
O4 O 0.1682(2) 0.4260(2) 1.14060(18) 0.0451(6) Uani 1 1 d . . . . .
O6 O 0.3162(2) 0.4453(2) 0.7543(2) 0.0341(6) Uani 1 1 d . . . . .
S1 S 0.02998(8) 0.32985(8) 1.07100(7) 0.0432(2) Uani 1 1 d . . . . .
S2 S 0.44364(13) 0.59508(14) 0.59044(9) 0.0779(4) Uani 1 1 d . . . . .
S3 S 0.03412(9) 0.81023(8) 0.65261(8) 0.0461(2) Uani 1 1 d . . . . .
S4 S 0.33516(10) 0.04311(9) 0.75669(11) 0.0629(3) Uani 1 1 d . . . . .

loop_
_atom_site_aniso_label
_atom_site_aniso_U_11
_atom_site_aniso_U_22
_atom_site_aniso_U_33
_atom_site_aniso_U_23
_atom_site_aniso_U_13
_atom_site_aniso_U_12
C8 0.061(3) 0.045(3) 0.112(4) -0.032(3) -0.027(3) 0.010(2)
C9 0.044(2) 0.054(3) 0.103(4) -0.033(3) -0.021(2) 0.007(2)
C22 0.043(2) 0.042(2) 0.048(2) -0.0127(17) -0.0017(17) -0.0178(17)
C30 0.080(4) 0.101(4) 0.103(5) -0.037(4) -0.003(3) -0.001(3)
C31 0.104(5) 0.079(4) 0.130(6) -0.010(4) 0.015(4) -0.003(3)
N10 0.0375(16) 0.0344(15) 0.0318(15) -0.0081(12) -0.0006(12) -0.0114(12)
Na 0.0373(8) 0.0440(8) 0.0472(8) -0.0135(7) 0.0023(6) -0.0103(6)
O8 0.101(3) 0.052(2) 0.117(3) -0.013(2) 0.016(2) -0.0141(19)
O9 0.099(4) 0.095(4) 0.383(10) -0.072(5) -0.030(5) 0.026(3)
S5A 0.0963(17) 0.0662(14) 0.119(2) -0.0175(13) 0.0406(15) -0.0247(12)
C28A 0.136(9) 0.061(5) 0.123(9) -0.010(5) -0.010(7) 0.001(5)
C29A 0.326(12) 0.120(6) 0.116(5) -0.028(5) 0.040(6) -0.086(7)
S5B 0.137(5) 0.099(4) 0.102(4) -0.020(3) 0.017(3) 0.011(4)
C28B 0.30(3) 0.114(11) 0.135(17) -0.023(10) 0.031(16) -0.060(14)
S6 0.0874(12) 0.1197(15) 0.177(2) -0.0871(15) -0.0053(12) -0.0034(11)
C1 0.0368(19) 0.0386(19) 0.0295(17) -0.0078(15) -0.0016(14) -0.0095(15)
C2 0.038(2) 0.050(2) 0.049(2) -0.0117(18) -0.0082(17) -0.0095(17)
C3 0.046(2) 0.063(3) 0.056(3) -0.016(2) -0.0157(19) -0.016(2)
C4 0.055(2) 0.051(2) 0.046(2) -0.0188(19) -0.0052(19) -0.0206(19)
C5 0.043(2) 0.0376(19) 0.0348(18) -0.0128(15) -0.0019(15) -0.0137(16)
C6 0.045(2) 0.0340(19) 0.039(2) -0.0120(16) -0.0012(16) -0.0124(16)
C7 0.041(2) 0.0355(19) 0.047(2) -0.0206(17) 0.0017(17) -0.0069(16)
C10 0.0346(18) 0.0338(18) 0.0281(17) -0.0051(14) 0.0016(14) -0.0083(15)
C11 0.0311(17) 0.0258(16) 0.0315(17) -0.0068(13) 0.0048(14) -0.0023(13)
C12 0.046(2) 0.0317(19) 0.053(2) -0.0166(17) -0.0050(18) -0.0090(16)
C13 0.059(3) 0.0268(19) 0.066(3) -0.0171(18) -0.008(2) -0.0047(17)
C14 0.0282(17) 0.0346(18) 0.0407(19) -0.0168(15) -0.0038(14) -0.0009(14)
C15 0.040(2) 0.042(2) 0.055(2) -0.0249(18) -0.0050(18) -0.0064(16)
C16 0.052(2) 0.050(2) 0.044(2) -0.0265(19) -0.0084(18) -0.0027(19)
C17 0.044(2) 0.048(2) 0.038(2) -0.0178(17) -0.0038(16) -0.0029(17)
C18 0.0321(18) 0.0365(19) 0.0342(18) -0.0123(15) -0.0019(14) 0.0008(14)
C19 0.0341(18) 0.0366(19) 0.0332(19) -0.0074(15) 0.0002(15) -0.0023(15)
C20 0.0306(17) 0.0263(16) 0.0324(18) -0.0040(14) 0.0037(14) -0.0012(13)
C21 0.040(2) 0.044(2) 0.050(2) -0.0099(18) 0.0071(17) -0.0169(17)
C23 0.0266(17) 0.0390(19) 0.046(2) -0.0202(16) 0.0003(15) -0.0041(15)
C24 0.0338(18) 0.0343(18) 0.0385(19) -0.0117(15) -0.0038(15) -0.0030(15)
C25 0.079(3) 0.078(3) 0.034(2) -0.014(2) 0.005(2) -0.030(3)
C26 0.045(2) 0.062(3) 0.043(2) -0.0123(19) 0.0070(18) -0.0144(19)
Cu1 0.0301(2) 0.0290(2) 0.0347(2) -0.01197(17) -0.00161(17) -0.00761(16)
Cu2 0.0300(2) 0.0308(2) 0.0334(2) -0.01300(17) -0.00039(17) -0.00680(16)
N1 0.0320(15) 0.0276(14) 0.0344(15) -0.0090(12) -0.0026(12) -0.0048(11)
N2 0.0359(15) 0.0331(15) 0.0313(15) -0.0091(12) -0.0018(12) -0.0106(12)
N3 0.0365(16) 0.0314(15) 0.0424(17) -0.0161(13) -0.0007(13) -0.0061(12)
N4 0.0386(17) 0.0408(18) 0.077(2) -0.0265(17) -0.0097(16) -0.0011(14)
N5 0.0335(15) 0.0271(14) 0.0397(16) -0.0113(12) -0.0011(12) -0.0049(12)
N8 0.0278(14) 0.0351(15) 0.0394(16) -0.0141(13) -0.0001(12) -0.0060(12)
N7 0.0293(14) 0.0329(15) 0.0366(16) -0.0138(12) -0.0029(12) -0.0022(12)
N6 0.0322(15) 0.0302(15) 0.0313(15) -0.0082(12) 0.0009(12) -0.0066(12)
N9 0.0418(18) 0.070(2) 0.0446(19) -0.0193(17) 0.0065(15) -0.0207(16)
O1 0.0360(13) 0.0390(14) 0.0428(14) -0.0086(11) -0.0045(11) 0.0013(11)
O2 0.0677(19) 0.0352(15) 0.080(2) -0.0273(14) -0.0213(16) -0.0069(13)
O3 0.0474(16) 0.0699(19) 0.0639(18) -0.0378(16) 0.0156(14) -0.0331(14)
O4 0.0518(15) 0.0511(16) 0.0311(13) -0.0083(12) 0.0021(12) -0.0141(12)
O6 0.0308(13) 0.0320(14) 0.0448(15) -0.0184(12) -0.0008(11) -0.0061(11)
S1 0.0450(5) 0.0463(5) 0.0366(5) -0.0088(4) 0.0103(4) -0.0152(4)
S2 0.0914(9) 0.1182(11) 0.0435(6) -0.0308(7) 0.0090(6) -0.0672(9)
S3 0.0493(6) 0.0290(5) 0.0575(6) -0.0100(4) -0.0129(5) 0.0021(4)
S4 0.0650(7) 0.0350(5) 0.0972(9) -0.0299(6) -0.0240(7) 0.0004(5)

loop_
_atom_type_symbol
_atom_type_description
_atom_type_scat_dispersion_real
_atom_type_scat_dispersion_imag
_atom_type_scat_source
C C 0.0033 0.0016 'International Tables Vol C Tables 4.2.6.8 and 6.1.1.4'
H H 0.0000 0.0000 'International Tables Vol C Tables 4.2.6.8 and 6.1.1.4'
Cu Cu 0.3201 1.2651 'International Tables Vol C Tables 4.2.6.8 and 6.1.1.4'
N N 0.0061 0.0033 'International Tables Vol C Tables 4.2.6.8 and 6.1.1.4'
Na Na 0.0362 0.0249 'International Tables Vol C Tables 4.2.6.8 and 6.1.1.4'
O O 0.0106 0.0060 'International Tables Vol C Tables 4.2.6.8 and 6.1.1.4'
S S 0.1246 0.1234 'International Tables Vol C Tables 4.2.6.8 and 6.1.1.4'

loop_
_geom_angle_atom_site_label_1
_geom_angle_atom_site_label_2
_geom_angle_atom_site_label_3
_geom_angle
_geom_angle_site_symmetry_1
_geom_angle_site_symmetry_3
C9 C8 S4 110.0(3) . .
C9 C8 H8 125.0 . .
S4 C8 H8 125.0 . .
C8 C9 N4 116.4(4) . .
C8 C9 H9 121.8 . .
N4 C9 H9 121.8 . .
C21 C22 N10 116.1(3) . .
C21 C22 H22 121.9 . .
N10 C22 H22 121.9 . .
S6 C30 H30A 109.5 . .
S6 C30 H30B 109.5 . .
H30A C30 H30B 109.5 . .
S6 C30 H30C 109.5 . .
H30A C30 H30C 109.5 . .
H30B C30 H30C 109.5 . .
S6 C31 H31A 109.5 . .
S6 C31 H31B 109.5 . .
H31A C31 H31B 109.5 . .
S6 C31 H31C 109.5 . .
H31A C31 H31C 109.5 . .
H31B C31 H31C 109.5 . .
C20 N10 C22 110.7(3) . .
C20 N10 Cu1 129.8(2) . .
C22 N10 Cu1 119.3(2) . .
O8 Na O3 93.72(13) . .
O8 Na O1 106.70(13) . 1_655
O3 Na O1 157.50(11) . 1_655
O8 Na O4 133.34(15) . 2_667
O3 Na O4 89.36(11) . 2_667
O1 Na O4 83.49(9) 1_655 2_667
O8 Na N9 112.56(15) . .
O3 Na N9 70.25(11) . .
O1 Na N9 92.75(11) 1_655 .
O4 Na N9 112.22(12) 2_667 .
S5A O8 Na 134.1(3) . .
S5B O8 Na 123.0(4) . .
O8 S5A C29A 101.8(4) . .
O8 S5A C28A 107.3(5) . .
C29A S5A C28A 98.3(6) . .
S5A C28A H28A 109.5 . .
S5A C28A H28B 109.5 . .
H28A C28A H28B 109.5 . .
S5A C28A H28C 109.5 . .
H28A C28A H28C 109.5 . .
H28B C28A H28C 109.5 . .
S5A C29A H29B 109.5 . .
S5A C29A H29C 109.5 . .
H29B C29A H29C 109.5 . .
S5A C29A H29A 109.5 . .
H29B C29A H29A 109.5 . .
H29C C29A H29A 109.5 . .
S5B C29A H29D 109.5 . .
S5B C29A H29F 109.5 . .
H29D C29A H29F 109.5 . .
S5B C29A H29E 109.5 . .
H29D C29A H29E 109.5 . .
H29F C29A H29E 109.5 . .
O8 S5B C29A 98.6(5) . .
O8 S5B C28B 114.0(16) . .
C29A S5B C28B 80.2(12) . .
S5B C28B H28D 109.5 . .
S5B C28B H28E 109.5 . .
H28D C28B H28E 109.5 . .
S5B C28B H28F 109.5 . .
H28D C28B H28F 109.5 . .
H28E C28B H28F 109.5 . .
O9 S6 C31 105.9(4) . .
O9 S6 C30 109.4(3) . .
C31 S6 C30 97.3(3) . .
N2 C1 C2 120.9(3) . .
N2 C1 C10 114.5(3) . .
C2 C1 C10 124.6(3) . .
C3 C2 C1 118.0(4) . .
C3 C2 H2 121.0 . .
C1 C2 H2 121.0 . .
C4 C3 C2 120.8(4) . .
C4 C3 H3 119.6 . .
C2 C3 H3 119.6 . .
C5 C4 C3 118.0(4) . .
C5 C4 H4 121.0 . .
C3 C4 H4 121.0 . .
N2 C5 C4 121.1(3) . .
N2 C5 C6 114.3(3) . .
C4 C5 C6 124.6(3) . .
O2 C6 N3 127.6(3) . .
O2 C6 C5 119.4(3) . .
N3 C6 C5 113.1(3) . .
N4 C7 N3 122.1(3) . .
N4 C7 S4 113.3(3) . .
N3 C7 S4 124.5(3) . .
O1 C10 N1 127.2(3) . .
O1 C10 C1 119.4(3) . .
N1 C10 C1 113.3(3) . .
N5 C11 N1 123.1(3) . .
N5 C11 S3 113.0(2) . .
N1 C11 S3 123.9(2) . .
C13 C12 N5 116.1(3) . .
C13 C12 H12 121.9 . .
N5 C12 H12 121.9 . .
C12 C13 S3 110.1(3) . .
C12 C13 H13 124.9 . .
S3 C13 H13 124.9 . .
N7 C14 C15 121.3(3) . .
N7 C14 C23 114.8(3) . .
C15 C14 C23 123.9(3) . .
C14 C15 C16 118.6(4) . .
C14 C15 H15 120.7 . .
C16 C15 H15 120.7 . .
C17 C16 C15 119.8(3) . .
C17 C16 H16 120.1 . .
C15 C16 H16 120.1 . .
C18 C17 C16 118.5(4) . .
C18 C17 H17 120.8 . .
C16 C17 H17 120.8 . .
N7 C18 C17 121.5(3) . .
N7 C18 C19 114.6(3) . .
C17 C18 C19 123.8(3) . .
O4 C19 N6 127.4(3) . .
O4 C19 C18 118.7(3) . .
N6 C19 C18 113.9(3) . .
N10 C20 N6 123.1(3) . .
N10 C20 S1 113.1(3) . .
N6 C20 S1 123.7(3) . .
C22 C21 S1 110.6(3) . .
C22 C21 H21 124.7 . .
S1 C21 H21 124.7 . .
O3 C23 N8 130.6(3) . .
O3 C23 C14 116.7(3) . .
N8 C23 C14 112.7(3) . .
N9 C24 N8 128.4(3) . .
N9 C24 S2 112.2(3) . .
N8 C24 S2 119.3(3) . .
C26 C25 S2 109.8(3) . .
C26 C25 H25 125.1 . .
S2 C25 H25 125.1 . .
C25 C26 N9 116.9(4) . .
C25 C26 H26 121.6 . .
N9 C26 H26 121.6 . .
O6 Cu1 N2 164.98(11) . .
O6 Cu1 N3 98.25(11) . .
N2 Cu1 N3 79.04(11) . .
O6 Cu1 N1 101.36(11) . .
N2 Cu1 N1 78.52(11) . .
N3 Cu1 N1 156.18(11) . .
O6 Cu1 N10 98.47(11) . .
N2 Cu1 N10 96.49(11) . .
N3 Cu1 N10 95.33(11) . .
N1 Cu1 N10 95.02(10) . .
O6 Cu2 N7 161.72(12) . .
O6 Cu2 N6 99.63(11) . .
N7 Cu2 N6 79.32(11) . .
O6 Cu2 N8 100.08(11) . .
N7 Cu2 N8 78.01(11) . .
N6 Cu2 N8 156.62(11) . .
O6 Cu2 N5 94.32(11) . .
N7 Cu2 N5 103.80(11) . .
N6 Cu2 N5 101.64(10) . .
N8 Cu2 N5 89.27(10) . .
C10 N1 C11 117.9(3) . .
C10 N1 Cu1 113.5(2) . .
C11 N1 Cu1 128.5(2) . .
C1 N2 C5 121.3(3) . .
C1 N2 Cu1 119.3(2) . .
C5 N2 Cu1 119.2(2) . .
C6 N3 C7 117.8(3) . .
C6 N3 Cu1 114.1(2) . .
C7 N3 Cu1 127.3(2) . .
C7 N4 C9 110.8(3) . .
C11 N5 C12 111.2(3) . .
C11 N5 Cu2 130.8(2) . .
C12 N5 Cu2 117.9(2) . .
C23 N8 C24 118.6(3) . .
C23 N8 Cu2 113.7(2) . .
C24 N8 Cu2 127.4(2) . .
C14 N7 C18 120.2(3) . .
C14 N7 Cu2 120.6(2) . .
C18 N7 Cu2 119.1(2) . .
C19 N6 C20 116.7(3) . .
C19 N6 Cu2 112.9(2) . .
C20 N6 Cu2 130.3(2) . .
C24 N9 C26 111.3(3) . .
C24 N9 Na 127.2(3) . .
C26 N9 Na 120.3(3) . .
C10 O1 Na 128.3(2) . 1_455
C23 O3 Na 132.6(2) . .
C19 O4 Na 123.6(2) . 2_667
Cu2 O6 Cu1 117.62(13) . .
Cu2 O6 H6 114(3) . .
Cu1 O6 H6 105(3) . .
C21 S1 C20 89.48(17) . .
C25 S2 C24 89.7(2) . .
C13 S3 C11 89.53(17) . .
C8 S4 C7 89.5(2) . .

loop_
_geom_bond_atom_site_label_1
_geom_bond_atom_site_label_2
_geom_bond_distance
_geom_bond_site_symmetry_2
C8 C9 1.337(6) .
C8 S4 1.713(5) .
C8 H8 0.9300 .
C9 N4 1.374(5) .
C9 H9 0.9300 .
C22 C21 1.334(5) .
C22 N10 1.381(4) .
C22 H22 0.9300 .
C30 S6 1.773(7) .
C30 H30A 0.9600 .
C30 H30B 0.9600 .
C30 H30C 0.9600 .
C31 S6 1.732(7) .
C31 H31A 0.9600 .
C31 H31B 0.9600 .
C31 H31C 0.9600 .
N10 C20 1.309(4) .
N10 Cu1 2.196(3) .
Na O8 2.270(4) .
Na O3 2.284(3) .
Na O1 2.372(3) 1_655
Na O4 2.379(3) 2_667
Na N9 2.475(4) .
O8 S5A 1.473(4) .
O8 S5B 1.584(7) .
O9 S6 1.435(6) .
S5A C29A 1.680(9) .
S5A C28A 1.726(9) .
C28A H28A 0.9600 .
C28A H28B 0.9600 .
C28A H28C 0.9600 .
C29A S5B 1.646(9) .
C29A H29B 0.9600 .
C29A H29C 0.9600 .
C29A H29A 0.9600 .
C29A H29D 0.9600 .
C29A H29F 0.9600 .
C29A H29E 0.9600 .
S5B C28B 1.687(16) .
C28B H28D 0.9600 .
C28B H28E 0.9600 .
C28B H28F 0.9600 .
C1 N2 1.330(4) .
C1 C2 1.382(5) .
C1 C10 1.485(5) .
C2 C3 1.381(6) .
C2 H2 0.9300 .
C3 C4 1.381(6) .
C3 H3 0.9300 .
C4 C5 1.378(5) .
C4 H4 0.9300 .
C5 N2 1.335(4) .
C5 C6 1.500(5) .
C6 O2 1.234(4) .
C6 N3 1.344(4) .
C7 N4 1.310(5) .
C7 N3 1.376(5) .
C7 S4 1.745(4) .
C10 O1 1.245(4) .
C10 N1 1.348(4) .
C11 N5 1.309(4) .
C11 N1 1.368(4) .
C11 S3 1.750(3) .
C12 C13 1.341(5) .
C12 N5 1.376(4) .
C12 H12 0.9300 .
C13 S3 1.713(4) .
C13 H13 0.9300 .
C14 N7 1.331(4) .
C14 C15 1.376(5) .
C14 C23 1.509(5) .
C15 C16 1.380(5) .
C15 H15 0.9300 .
C16 C17 1.375(5) .
C16 H16 0.9300 .
C17 C18 1.375(5) .
C17 H17 0.9300 .
C18 N7 1.335(4) .
C18 C19 1.495(5) .
C19 O4 1.240(4) .
C19 N6 1.344(4) .
C20 N6 1.375(4) .
C20 S1 1.750(3) .
C21 S1 1.703(4) .
C21 H21 0.9300 .
C23 O3 1.232(4) .
C23 N8 1.345(4) .
C24 N9 1.305(5) .
C24 N8 1.380(4) .
C24 S2 1.733(4) .
C25 C26 1.310(6) .
C25 S2 1.708(4) .
C25 H25 0.9300 .
C26 N9 1.360(5) .
C26 H26 0.9300 .
Cu1 O6 1.890(2) .
Cu1 N2 1.942(3) .
Cu1 N3 2.101(3) .
Cu1 N1 2.114(3) .
Cu2 O6 1.887(2) .
Cu2 N7 1.940(3) .
Cu2 N6 2.122(3) .
Cu2 N8 2.159(3) .
Cu2 N5 2.218(3) .
O1 Na 2.372(3) 1_455
O4 Na 2.379(3) 2_667
O6 H6 0.70(4) .
